data_7015310
loop_
_publ_author_name
'Kang, Ling-Chen'
'Chen, Xin'
'Wang, Xi-Sen'
'Li, Yi-Zhi'
'Song, You'
'Zuo, Jing-Lin'
'You, Xiao-Zeng'

_publ_section_title
;
 Hydrogencyanamido bridged multinuclear copper(ii) complexes: from
 strong antiferromagnetic couplings to weak ferromagnetic couplings.
;
_journal_issue 19
_journal_name_full 'Dalton transactions (Cambridge, England : 2003)'
_journal_page_first 5200
_journal_page_last 5209
_journal_paper_doi 10.1039/c0dt01472a
_journal_volume 40
_journal_year 2011
_chemical_formula_moiety 'C22 H18 Cl2 Cu2 N8 O8'
_chemical_formula_sum 'C22 H18 Cl2 Cu2 N8 O8'
_chemical_formula_weight 720.44
_chemical_name_systematic
;
?
;
_space_group_IT_number 2
_symmetry_cell_setting triclinic
_symmetry_space_group_name_Hall '-P 1'
_symmetry_space_group_name_H-M 'P -1'
_atom_sites_solution_hydrogens geom
_atom_sites_solution_primary direct
_atom_sites_solution_secondary difmap
_audit_creation_method SHELXL-97
_cell_angle_alpha 94.661(4)
_cell_angle_beta 99.624(4)
_cell_angle_gamma 101.893(4)
_cell_formula_units_Z 1
_cell_length_a 8.2913(18)
_cell_length_b 8.9194(19)
_cell_length_c 9.332(2)
_cell_measurement_temperature 291(2)
_cell_volume 661.0(2)
_computing_cell_refinement 'Bruker SMART'
_computing_data_collection 'Bruker SMART'
_computing_data_reduction 'Bruker SAINT'
_computing_molecular_graphics 'Bruker SHELXTL'
_computing_publication_material 'Bruker SHELXTL'
_computing_structure_refinement 'Bruker SHELXTL'
_computing_structure_solution 'Bruker SHELXTL'
_diffrn_ambient_temperature 291(2)
_diffrn_measured_fraction_theta_full 0.975
_diffrn_measured_fraction_theta_max 0.975
_diffrn_measurement_device_type 'CCD area detector'
_diffrn_measurement_method 'phi and omega scans'
_diffrn_radiation_monochromator graphite
_diffrn_radiation_source 'fine-focus sealed tube'
_diffrn_radiation_type MoK\a
_diffrn_radiation_wavelength 0.71073
_diffrn_reflns_av_R_equivalents 0.0431
_diffrn_reflns_av_sigmaI/netI 0.0444
_diffrn_reflns_limit_h_max 10
_diffrn_reflns_limit_h_min -10
_diffrn_reflns_limit_k_max 5
_diffrn_reflns_limit_k_min -11
_diffrn_reflns_limit_l_max 11
_diffrn_reflns_limit_l_min -11
_diffrn_reflns_number 3576
_diffrn_reflns_theta_full 26.00
_diffrn_reflns_theta_max 26.00
_diffrn_reflns_theta_min 2.23
_exptl_absorpt_coefficient_mu 1.875
_exptl_absorpt_correction_T_max 0.8878
_exptl_absorpt_correction_T_min 0.8494
_exptl_absorpt_correction_type multi-scan
_exptl_absorpt_process_details 'SADABS,2000; Bruker'
_exptl_crystal_colour Black
_exptl_crystal_density_diffrn 1.810
_exptl_crystal_density_method 'not measured'
_exptl_crystal_description Block
_exptl_crystal_F_000 362.0
_exptl_crystal_size_max 0.18
_exptl_crystal_size_mid 0.15
_exptl_crystal_size_min 0.13
_refine_diff_density_max 0.477
_refine_diff_density_min -0.450
_refine_diff_density_rms 0.082
_refine_ls_extinction_method none
_refine_ls_goodness_of_fit_ref 0.993
_refine_ls_hydrogen_treatment constr
_refine_ls_matrix_type full
_refine_ls_number_parameters 190
_refine_ls_number_reflns 2535
_refine_ls_number_restraints 0
_refine_ls_restrained_S_all 0.993
_refine_ls_R_factor_all 0.0424
_refine_ls_R_factor_gt 0.0378
_refine_ls_shift/su_max 0.001
_refine_ls_shift/su_mean 0.000
_refine_ls_structure_factor_coef Fsqd
_refine_ls_weighting_details 'calc w=1/[\s^2^(Fo^2^)+(0.0620P)^2^+0.0000P] where P=(Fo^2^+2Fc^2^)/3'
_refine_ls_weighting_scheme calc
_refine_ls_wR_factor_gt 0.0974
_refine_ls_wR_factor_ref 0.0993
_reflns_number_gt 2197
_reflns_number_total 2535
_reflns_threshold_expression >2sigma(I)
_cod_data_source_file c0dt01472a.txt
_cod_data_source_block 4
_cod_depositor_comments
;
The following automatic conversions were performed:
'_symmetry_cell_setting' value 'Triclinic' changed to 'triclinic'
according to '/home/saulius/struct/CIF-dictionaries/cif_core.dic'
dictionary named 'cif_core.dic' version 2.4.1 from
2010-06-29.

'_exptl_absorpt_correction_type' value 'Multi-Scan' changed
to 'multi-scan' according to
'/home/saulius/struct/CIF-dictionaries/cif_core.dic' dictionary named
'cif_core.dic' version 2.4.1 from 2010-06-29.

Automatic conversion script
Id: cif_fix_enum 1555 2011-01-17 13:19:09Z saulius 
;
_cod_original_formula_sum 'C22 H18 Cl2 Cu2 N8 O8 '
_cod_database_code 7015310

loop_
_symmetry_equiv_pos_as_xyz
'x, y, z'
'-x, -y, -z'

loop_
_atom_site_label
_atom_site_type_symbol
_atom_site_fract_x
_atom_site_fract_y
_atom_site_fract_z
_atom_site_U_iso_or_equiv
_atom_site_adp_type
_atom_site_occupancy
_atom_site_symmetry_multiplicity
_atom_site_calc_flag
_atom_site_refinement_flags
_atom_site_disorder_assembly
_atom_site_disorder_group
Cu1 Cu 0.47693(4) 0.26394(3) 0.63508(3) 0.04058(15) Uani 1 1 d . . .
C1 C 0.3599(4) 0.4296(3) 0.3883(3) 0.0418(6) Uani 1 1 d . . .
C2 C 0.2068(4) 0.0034(3) 0.4714(3) 0.0467(7) Uani 1 1 d . . .
H2 H 0.1773 0.0755 0.4113 0.056 Uiso 1 1 calc R . .
C3 C 0.1108(4) -0.1461(4) 0.4461(4) 0.0555(8) Uani 1 1 d . . .
H3 H 0.0181 -0.1743 0.3701 0.067 Uiso 1 1 calc R . .
C4 C 0.1546(4) -0.2509(4) 0.5345(4) 0.0620(9) Uani 1 1 d . . .
H4 H 0.0920 -0.3521 0.5191 0.074 Uiso 1 1 calc R . .
C5 C 0.2921(4) -0.2067(3) 0.6471(4) 0.0569(8) Uani 1 1 d . . .
H5 H 0.3224 -0.2768 0.7092 0.068 Uiso 1 1 calc R . .
C6 C 0.3838(4) -0.0562(3) 0.6655(3) 0.0403(6) Uani 1 1 d . . .
C7 C 0.5359(3) 0.0044(3) 0.7802(3) 0.0389(6) Uani 1 1 d . . .
C8 C 0.6070(4) -0.0835(3) 0.8747(3) 0.0504(8) Uani 1 1 d . . .
H8 H 0.5586 -0.1879 0.8713 0.061 Uiso 1 1 calc R . .
C9 C 0.7519(4) -0.0160(4) 0.9756(4) 0.0541(8) Uani 1 1 d . . .
H9 H 0.8007 -0.0734 1.0421 0.065 Uiso 1 1 calc R . .
C10 C 0.8219(4) 0.1377(4) 0.9752(4) 0.0521(8) Uani 1 1 d . . .
H10 H 0.9198 0.1854 1.0409 0.062 Uiso 1 1 calc R . .
C11 C 0.7464(4) 0.2202(3) 0.8775(3) 0.0465(7) Uani 1 1 d . . .
H11 H 0.7948 0.3241 0.8779 0.056 Uiso 1 1 calc R . .
N1 N 0.3525(4) 0.3397(3) 0.4710(3) 0.0562(7) Uani 1 1 d . . .
N2 N 0.6315(3) 0.4640(3) 0.6956(3) 0.0473(6) Uani 1 1 d . . .
H2A H 0.6952 0.4810 0.7807 0.057 Uiso 1 1 calc R . .
N3 N 0.3406(3) 0.0474(3) 0.5795(2) 0.0397(5) Uani 1 1 d . . .
N4 N 0.6044(3) 0.1558(3) 0.7806(3) 0.0393(5) Uani 1 1 d . . .
Cl1 Cl 0.23383(8) 0.42352(7) 0.86395(7) 0.04258(19) Uani 1 1 d . . .
O1 O 0.2800(3) 0.2897(2) 0.7983(3) 0.0616(6) Uani 1 1 d . . .
O2 O 0.0961(3) 0.4557(3) 0.7697(3) 0.0772(8) Uani 1 1 d . . .
O3 O 0.3718(3) 0.5538(2) 0.8890(3) 0.0605(6) Uani 1 1 d . . .
O4 O 0.1876(3) 0.3880(3) 0.9998(3) 0.0661(6) Uani 1 1 d . . .

loop_
_atom_site_aniso_label
_atom_site_aniso_U_11
_atom_site_aniso_U_22
_atom_site_aniso_U_33
_atom_site_aniso_U_23
_atom_site_aniso_U_13
_atom_site_aniso_U_12
Cu1 0.0476(2) 0.0276(2) 0.0417(2) 0.00446(14) 0.00374(15) 0.00103(15)
C1 0.0427(15) 0.0305(14) 0.0426(15) -0.0019(12) -0.0045(12) -0.0009(12)
C2 0.0505(17) 0.0406(16) 0.0454(16) -0.0020(13) 0.0069(13) 0.0063(14)
C3 0.0494(18) 0.0449(18) 0.0602(19) -0.0096(15) 0.0007(15) -0.0030(15)
C4 0.061(2) 0.0372(17) 0.077(2) -0.0037(16) 0.0090(17) -0.0071(15)
C5 0.061(2) 0.0322(16) 0.070(2) 0.0064(14) 0.0070(16) -0.0013(14)
C6 0.0462(16) 0.0287(14) 0.0462(15) 0.0016(11) 0.0149(12) 0.0046(12)
C7 0.0441(15) 0.0283(14) 0.0452(15) 0.0043(11) 0.0134(12) 0.0066(12)
C8 0.0552(19) 0.0337(16) 0.064(2) 0.0121(14) 0.0149(15) 0.0080(14)
C9 0.0525(18) 0.0481(18) 0.063(2) 0.0168(15) 0.0051(15) 0.0153(15)
C10 0.0448(17) 0.0487(18) 0.0580(19) 0.0084(14) -0.0002(14) 0.0069(14)
C11 0.0460(16) 0.0336(15) 0.0559(17) 0.0030(13) 0.0062(13) 0.0033(13)
N1 0.0620(17) 0.0372(14) 0.0549(15) 0.0122(12) -0.0090(13) -0.0085(12)
N2 0.0564(15) 0.0344(13) 0.0400(13) 0.0056(10) -0.0066(11) -0.0026(11)
N3 0.0434(12) 0.0315(12) 0.0422(12) -0.0008(9) 0.0102(10) 0.0042(10)
N4 0.0431(13) 0.0273(11) 0.0452(13) 0.0031(9) 0.0080(10) 0.0033(10)
Cl1 0.0444(4) 0.0310(4) 0.0463(4) -0.0006(3) 0.0024(3) 0.0017(3)
O1 0.0795(16) 0.0397(12) 0.0698(15) 0.0012(10) 0.0297(12) 0.0125(11)
O2 0.0625(15) 0.0633(17) 0.0904(19) 0.0030(14) -0.0228(14) 0.0118(13)
O3 0.0513(13) 0.0381(12) 0.0805(16) 0.0075(11) -0.0003(11) -0.0064(10)
O4 0.0803(16) 0.0545(14) 0.0570(13) -0.0039(11) 0.0241(12) -0.0047(12)

loop_
_atom_type_symbol
_atom_type_description
_atom_type_scat_dispersion_real
_atom_type_scat_dispersion_imag
_atom_type_scat_source
C C 0.0033 0.0016 'International Tables Vol C Tables 4.2.6.8 and 6.1.1.4'
H H 0.0000 0.0000 'International Tables Vol C Tables 4.2.6.8 and 6.1.1.4'
N N 0.0061 0.0033 'International Tables Vol C Tables 4.2.6.8 and 6.1.1.4'
O O 0.0106 0.0060 'International Tables Vol C Tables 4.2.6.8 and 6.1.1.4'
Cl Cl 0.1484 0.1585 'International Tables Vol C Tables 4.2.6.8 and 6.1.1.4'
Cu Cu 0.3201 1.2651 'International Tables Vol C Tables 4.2.6.8 and 6.1.1.4'

loop_
_geom_angle_atom_site_label_1
_geom_angle_atom_site_label_2
_geom_angle_atom_site_label_3
_geom_angle
_geom_angle_site_symmetry_1
_geom_angle_site_symmetry_3
_geom_angle_publ_flag
N1 Cu1 N2 92.48(10) . . ?
N1 Cu1 N3 92.78(10) . . ?
N2 Cu1 N3 173.43(9) . . ?
N1 Cu1 N4 170.57(10) . . ?
N2 Cu1 N4 94.05(9) . . ?
N3 Cu1 N4 80.28(9) . . ?
N1 Cu1 O1 95.14(11) . . ?
N2 Cu1 O1 98.28(10) . . ?
N3 Cu1 O1 85.17(8) . . ?
N4 Cu1 O1 90.66(9) . . ?
N1 C1 N2 176.0(3) . 2_666 ?
N3 C2 C3 122.0(3) . . ?
N3 C2 H2 119.0 . . ?
C3 C2 H2 119.0 . . ?
C4 C3 C2 118.7(3) . . ?
C4 C3 H3 120.7 . . ?
C2 C3 H3 120.7 . . ?
C3 C4 C5 119.9(3) . . ?
C3 C4 H4 120.1 . . ?
C5 C4 H4 120.1 . . ?
C4 C5 C6 118.6(3) . . ?
C4 C5 H5 120.7 . . ?
C6 C5 H5 120.7 . . ?
N3 C6 C5 121.7(3) . . ?
N3 C6 C7 114.5(2) . . ?
C5 C6 C7 123.7(3) . . ?
N4 C7 C8 121.8(3) . . ?
N4 C7 C6 114.0(2) . . ?
C8 C7 C6 124.2(2) . . ?
C7 C8 C9 119.5(3) . . ?
C7 C8 H8 120.2 . . ?
C9 C8 H8 120.2 . . ?
C10 C9 C8 118.6(3) . . ?
C10 C9 H9 120.7 . . ?
C8 C9 H9 120.7 . . ?
C11 C10 C9 119.6(3) . . ?
C11 C10 H10 120.2 . . ?
C9 C10 H10 120.2 . . ?
N4 C11 C10 122.1(3) . . ?
N4 C11 H11 118.9 . . ?
C10 C11 H11 118.9 . . ?
C1 N1 Cu1 145.1(2) . . ?
C1 N2 Cu1 121.39(19) 2_666 . ?
C1 N2 H2A 119.3 2_666 . ?
Cu1 N2 H2A 119.3 . . ?
C2 N3 C6 119.1(2) . . ?
C2 N3 Cu1 125.1(2) . . ?
C6 N3 Cu1 115.67(19) . . ?
C11 N4 C7 118.4(2) . . ?
C11 N4 Cu1 126.39(19) . . ?
C7 N4 Cu1 115.17(18) . . ?
O2 Cl1 O3 109.76(15) . . ?
O2 Cl1 O4 109.94(17) . . ?
O3 Cl1 O4 109.71(14) . . ?
O2 Cl1 O1 109.28(15) . . ?
O3 Cl1 O1 110.42(14) . . ?
O4 Cl1 O1 107.69(14) . . ?
Cl1 O1 Cu1 131.80(14) . . ?

loop_
_geom_bond_atom_site_label_1
_geom_bond_atom_site_label_2
_geom_bond_distance
_geom_bond_site_symmetry_2
_geom_bond_publ_flag
Cu1 N1 1.947(3) . ?
Cu1 N2 1.949(2) . ?
Cu1 N3 2.004(2) . ?
Cu1 N4 2.011(2) . ?
Cu1 O1 2.443(2) . ?
C1 N1 1.157(4) . ?
C1 N2 1.277(4) 2_666 ?
C2 N3 1.336(4) . ?
C2 C3 1.384(4) . ?
C2 H2 0.9300 . ?
C3 C4 1.361(5) . ?
C3 H3 0.9300 . ?
C4 C5 1.381(5) . ?
C4 H4 0.9300 . ?
C5 C6 1.381(4) . ?
C5 H5 0.9300 . ?
C6 N3 1.337(4) . ?
C6 C7 1.484(4) . ?
C7 N4 1.352(3) . ?
C7 C8 1.367(4) . ?
C8 C9 1.387(4) . ?
C8 H8 0.9300 . ?
C9 C10 1.375(4) . ?
C9 H9 0.9300 . ?
C10 C11 1.368(4) . ?
C10 H10 0.9300 . ?
C11 N4 1.347(4) . ?
C11 H11 0.9300 . ?
N2 C1 1.277(4) 2_666 ?
N2 H2A 0.8600 . ?
Cl1 O2 1.414(2) . ?
Cl1 O3 1.425(2) . ?
Cl1 O4 1.426(2) . ?
Cl1 O1 1.447(2) . ?

loop_
_geom_torsion_atom_site_label_1
_geom_torsion_atom_site_label_2
_geom_torsion_atom_site_label_3
_geom_torsion_atom_site_label_4
_geom_torsion
_geom_torsion_site_symmetry_1
_geom_torsion_site_symmetry_2
_geom_torsion_site_symmetry_3
_geom_torsion_site_symmetry_4
_geom_torsion_publ_flag
N3 C2 C3 C4 0.0(5) . . . . ?
C2 C3 C4 C5 0.3(5) . . . . ?
C3 C4 C5 C6 -1.0(5) . . . . ?
C4 C5 C6 N3 1.4(5) . . . . ?
C4 C5 C6 C7 -178.7(3) . . . . ?
N3 C6 C7 N4 1.1(3) . . . . ?
C5 C6 C7 N4 -178.8(3) . . . . ?
N3 C6 C7 C8 -176.4(3) . . . . ?
C5 C6 C7 C8 3.7(5) . . . . ?
N4 C7 C8 C9 1.0(4) . . . . ?
C6 C7 C8 C9 178.4(3) . . . . ?
C7 C8 C9 C10 -1.4(5) . . . . ?
C8 C9 C10 C11 0.8(5) . . . . ?
C9 C10 C11 N4 0.1(5) . . . . ?
N2 C1 N1 Cu1 -71(5) 2_666 . . . ?
N2 Cu1 N1 C1 26.6(5) . . . . ?
N3 Cu1 N1 C1 -149.4(5) . . . . ?
N4 Cu1 N1 C1 -107.1(6) . . . . ?
O1 Cu1 N1 C1 125.2(5) . . . . ?
N1 Cu1 N2 C1 -13.9(3) . . . 2_666 ?
N3 Cu1 N2 C1 129.2(7) . . . 2_666 ?
N4 Cu1 N2 C1 159.3(3) . . . 2_666 ?
O1 Cu1 N2 C1 -109.5(3) . . . 2_666 ?
C3 C2 N3 C6 0.4(4) . . . . ?
C3 C2 N3 Cu1 -175.0(2) . . . . ?
C5 C6 N3 C2 -1.1(4) . . . . ?
C7 C6 N3 C2 179.0(2) . . . . ?
C5 C6 N3 Cu1 174.7(2) . . . . ?
C7 C6 N3 Cu1 -5.2(3) . . . . ?
N1 Cu1 N3 C2 -5.4(2) . . . . ?
N2 Cu1 N3 C2 -148.5(8) . . . . ?
N4 Cu1 N3 C2 -178.9(2) . . . . ?
O1 Cu1 N3 C2 89.6(2) . . . . ?
N1 Cu1 N3 C6 179.1(2) . . . . ?
N2 Cu1 N3 C6 36.0(9) . . . . ?
N4 Cu1 N3 C6 5.51(19) . . . . ?
O1 Cu1 N3 C6 -86.0(2) . . . . ?
C10 C11 N4 C7 -0.5(4) . . . . ?
C10 C11 N4 Cu1 178.2(2) . . . . ?
C8 C7 N4 C11 -0.1(4) . . . . ?
C6 C7 N4 C11 -177.7(2) . . . . ?
C8 C7 N4 Cu1 -178.9(2) . . . . ?
C6 C7 N4 Cu1 3.4(3) . . . . ?
N1 Cu1 N4 C11 133.4(6) . . . . ?
N2 Cu1 N4 C11 -0.2(2) . . . . ?
N3 Cu1 N4 C11 176.4(2) . . . . ?
O1 Cu1 N4 C11 -98.6(2) . . . . ?
N1 Cu1 N4 C7 -47.9(7) . . . . ?
N2 Cu1 N4 C7 178.5(2) . . . . ?
N3 Cu1 N4 C7 -4.82(19) . . . . ?
O1 Cu1 N4 C7 80.2(2) . . . . ?
O2 Cl1 O1 Cu1 90.3(2) . . . . ?
O3 Cl1 O1 Cu1 -30.6(2) . . . . ?
O4 Cl1 O1 Cu1 -150.34(18) . . . . ?
N1 Cu1 O1 Cl1 -65.7(2) . . . . ?
N2 Cu1 O1 Cl1 27.6(2) . . . . ?
N3 Cu1 O1 Cl1 -158.0(2) . . . . ?
N4 Cu1 O1 Cl1 121.8(2) . . . . ?
